data_4128073
loop_
_publ_author_name
'Yang, Chen-Kai'
'Chen, Wang-Nan'
'Ding, Yan-Ting'
'Wang, Jing'
'Rao, Yin'
'Liao, Wei-Qiang'
'Xie, Yongfa'
'Zou, Wennan'
'Xiong, Ren-Gen'

_publ_section_title
;
 Directional Intermolecular Interactions for Precise Molecular Design of a
 High- T<sub>c</sub> Multiaxial Molecular Ferroelectric.
;
_journal_issue 4
_journal_name_full 'Journal of the American Chemical Society'
_journal_page_first 1781
_journal_page_last 1787
_journal_paper_doi 10.1021/jacs.8b13223
_journal_volume 141
_journal_year 2019
_chemical_formula_moiety 'Cl O4, 0.89(C12)'
_chemical_formula_sum 'C7 H14 Cl N O5'
_chemical_formula_weight 227.64
_space_group_crystal_system cubic
_space_group_IT_number 221
_space_group_name_Hall '-P 4 2 3'
_space_group_name_H-M_alt 'P m -3 m'
_symmetry_space_group_name_Hall '-P 4 2 3'
_symmetry_space_group_name_H-M 'P m -3 m'
_audit_creation_method SHELXL-2014/7
_cell_angle_alpha 90
_cell_angle_beta 90
_cell_angle_gamma 90
_cell_formula_units_Z 1
_cell_length_a 6.1928(7)
_cell_length_b 6.1928(7)
_cell_length_c 6.1928(7)
_cell_measurement_reflns_used 88
_cell_measurement_temperature 93(2)
_cell_measurement_theta_max 28.2430
_cell_measurement_theta_min 3.2850
_cell_volume 237.50(5)
_computing_cell_refinement 'CrysAlisPro 1.171.39.46 (Rigaku OD, 2018)'
_computing_data_collection 'CrysAlisPro 1.171.39.46 (Rigaku OD, 2018)'
_computing_data_reduction 'CrysAlisPro 1.171.39.46 (Rigaku OD, 2018)'
_computing_molecular_graphics 'DIAMOND (Brandenburg & Putz, 2005)'
_computing_publication_material 'SHELXL-2014/7 (Sheldrick, 2014)'
_computing_structure_refinement 'SHELXL-2014/7 (Sheldrick, 2014)'
_computing_structure_solution 'SHELXL-2014/7 (Sheldrick, 2014)'
_diffrn_ambient_temperature 93(2)
_diffrn_measured_fraction_theta_full 1.000
_diffrn_measured_fraction_theta_max 1.000
_diffrn_measurement_device_type 'XtaLAB Synergy R, DW system, HyPix'
_diffrn_measurement_method 'four-circle diffractometer'
_diffrn_radiation_type MoK\a
_diffrn_radiation_wavelength 0.71073
_diffrn_reflns_av_R_equivalents 0.0707
_diffrn_reflns_av_unetI/netI 0.0581
_diffrn_reflns_Laue_measured_fraction_full 1.000
_diffrn_reflns_Laue_measured_fraction_max 1.000
_diffrn_reflns_limit_h_max 7
_diffrn_reflns_limit_h_min -3
_diffrn_reflns_limit_k_max 7
_diffrn_reflns_limit_k_min -7
_diffrn_reflns_limit_l_max 7
_diffrn_reflns_limit_l_min -4
_diffrn_reflns_number 329
_diffrn_reflns_point_group_measured_fraction_full 1.000
_diffrn_reflns_point_group_measured_fraction_max 1.000
_diffrn_reflns_theta_full 25.242
_diffrn_reflns_theta_max 25.914
_diffrn_reflns_theta_min 3.290
_diffrn_source 'Rotating-anode X-ray tube'
_exptl_absorpt_coefficient_mu 0.392
_exptl_absorpt_correction_T_max 0.925
_exptl_absorpt_correction_T_min 0.921
_exptl_absorpt_correction_type multi-scan
_exptl_absorpt_process_details 'CrysAlisPro 1.171.39.46 (Rigaku OD, 2018)'
_exptl_crystal_colour colourless
_exptl_crystal_density_diffrn 1.592
_exptl_crystal_description block
_exptl_crystal_F_000 113
_exptl_crystal_size_max 0.210
_exptl_crystal_size_mid 0.200
_exptl_crystal_size_min 0.200
_refine_diff_density_max 0.161
_refine_diff_density_min -0.191
_refine_diff_density_rms 0.049
_refine_ls_extinction_method none
_refine_ls_goodness_of_fit_ref 1.020
_refine_ls_hydrogen_treatment undef
_refine_ls_matrix_type full
_refine_ls_number_parameters 9
_refine_ls_number_reflns 72
_refine_ls_number_restraints 0
_refine_ls_restrained_S_all 1.020
_refine_ls_R_factor_all 0.1335
_refine_ls_R_factor_gt 0.0999
_refine_ls_shift/su_max 0.000
_refine_ls_shift/su_mean 0.000
_refine_ls_structure_factor_coef Fsqd
_refine_ls_weighting_details 'w=1/[\s^2^(Fo^2^)+(0.0300P)^2^+0.3600P] where P=(Fo^2^+2Fc^2^)/3'
_refine_ls_weighting_scheme calc
_refine_ls_wR_factor_gt 0.2386
_refine_ls_wR_factor_ref 0.2536
_reflns_Friedel_coverage 0.000
_reflns_number_gt 34
_reflns_number_total 72
_reflns_threshold_expression 'I > 2\s(I)'
_cod_data_source_file ja8b13223_si_003.cif
_cod_data_source_block Pm3m
_cod_original_cell_volume 237.50(8)
_cod_database_code 4128073
_shelx_shelxl_version_number 2014/7
_shelx_space_group_comment
;
The symmetry employed for this shelxl refinement is uniquely defined
by the following loop, which should always be used as a source of
symmetry information in preference to the above space-group names.
They are only intended as comments.
;
_shelx_estimated_absorpt_t_min 0.921
_shelx_estimated_absorpt_t_max 0.924

loop_
_space_group_symop_operation_xyz
'x, y, z'
'-x, -y, z'
'-x, y, -z'
'x, -y, -z'
'z, x, y'
'z, -x, -y'
'-z, -x, y'
'-z, x, -y'
'y, z, x'
'-y, z, -x'
'y, -z, -x'
'-y, -z, x'
'y, x, -z'
'-y, -x, -z'
'y, -x, z'
'-y, x, z'
'x, z, -y'
'-x, z, y'
'-x, -z, -y'
'x, -z, y'
'z, y, -x'
'z, -y, x'
'-z, y, x'
'-z, -y, -x'
'-x, -y, -z'
'x, y, -z'
'x, -y, z'
'-x, y, z'
'-z, -x, -y'
'-z, x, y'
'z, x, -y'
'z, -x, y'
'-y, -z, -x'
'y, -z, x'
'-y, z, x'
'y, z, -x'
'-y, -x, z'
'y, x, z'
'-y, x, -z'
'y, -x, -z'
'-x, -z, y'
'x, -z, -y'
'x, z, y'
'-x, z, -y'
'-z, -y, x'
'-z, y, -x'
'z, -y, -x'
'z, y, x'

loop_
_atom_site_label
_atom_site_type_symbol
_atom_site_fract_x
_atom_site_fract_y
_atom_site_fract_z
_atom_site_U_iso_or_equiv
_atom_site_adp_type
_atom_site_occupancy
_atom_site_site_symmetry_order
_atom_site_calc_flag
_atom_site_refinement_flags_posn
_atom_site_refinement_flags_adp
_atom_site_refinement_flags_occupancy
Cl1 Cl 0.0000 0.0000 0.0000 0.192(7) Uani 1 48 d S T P
O1 O 0.223(4) 0.0000 0.0000 0.251(11) Uani 0.6666 8 d S T P
C1 C 0.5000 0.3202(15) 0.3202(15) 0.287(13) Uani 0.8895 4 d S T P

loop_
_atom_site_aniso_label
_atom_site_aniso_U_11
_atom_site_aniso_U_22
_atom_site_aniso_U_33
_atom_site_aniso_U_23
_atom_site_aniso_U_13
_atom_site_aniso_U_12
Cl1 0.192(7) 0.192(7) 0.192(7) 0.000 0.000 0.000
O1 0.211(17) 0.270(16) 0.270(16) 0.000 0.000 0.000
C1 0.254(16) 0.303(14) 0.303(14) -0.066(10) 0.000 0.000

loop_
_atom_type_symbol
_atom_type_description
_atom_type_scat_dispersion_real
_atom_type_scat_dispersion_imag
_atom_type_scat_source
C C 0.0033 0.0016 'International Tables Vol C Tables 4.2.6.8 and 6.1.1.4'
H H 0.0000 0.0000 'International Tables Vol C Tables 4.2.6.8 and 6.1.1.4'
N N 0.0061 0.0033 'International Tables Vol C Tables 4.2.6.8 and 6.1.1.4'
O O 0.0106 0.0060 'International Tables Vol C Tables 4.2.6.8 and 6.1.1.4'
Cl Cl 0.1484 0.1585 'International Tables Vol C Tables 4.2.6.8 and 6.1.1.4'

loop_
_geom_angle_atom_site_label_1
_geom_angle_atom_site_label_2
_geom_angle_atom_site_label_3
_geom_angle
_geom_angle_site_symmetry_1
_geom_angle_site_symmetry_3
O1 Cl1 O1 90.0 . 33
O1 Cl1 O1 180.0 . 25
O1 Cl1 O1 90.0 33 25
O1 Cl1 O1 90.0 . 5
O1 Cl1 O1 90.0 33 5
O1 Cl1 O1 90.0 25 5
O1 Cl1 O1 90.0 . 29
O1 Cl1 O1 90.0 33 29
O1 Cl1 O1 90.0 25 29
O1 Cl1 O1 180.0 5 29
O1 Cl1 O1 90.0 . 9
O1 Cl1 O1 180.0 33 9
O1 Cl1 O1 90.0 25 9
O1 Cl1 O1 90.0 5 9
O1 Cl1 O1 90.0 29 9
C1 C1 C1 60.0 10_656 30_655
C1 C1 C1 119.998(1) 10_656 5
C1 C1 C1 89.999(2) 30_655 5
C1 C1 C1 90.0 10_656 9
C1 C1 C1 119.998(1) 30_655 9
C1 C1 C1 59.999(1) 5 9

loop_
_geom_bond_atom_site_label_1
_geom_bond_atom_site_label_2
_geom_bond_distance
_geom_bond_site_symmetry_2
Cl1 O1 1.38(2) .
Cl1 O1 1.38(2) 33
Cl1 O1 1.38(2) 25
Cl1 O1 1.38(2) 5
Cl1 O1 1.38(2) 29
Cl1 O1 1.38(2) 9
C1 C1 1.574(13) 10_656
C1 C1 1.574(13) 30_655
C1 C1 1.574(13) 5
C1 C1 1.574(13) 9
